data_7236528
loop_
_publ_author_name
'Logan, Matthew W.'
'Ayad, Suliman'
'Adamson, Jeremy D.'
'Dilbeck, Tristan'
'Hanson, Kenneth'
'Uribe-Romo, Fernando J.'

_publ_section_title
;
 Systematic variation of the optical bandgap in titanium based
 isoreticular metal--organic frameworks for photocatalytic reduction of
 CO2 under blue light
;
_journal_issue 23
_journal_name_full 'Journal of Materials Chemistry A'
_journal_page_first 11854
_journal_paper_doi 10.1039/C7TA00437K
_journal_volume 5
_journal_year 2017
_chemical_formula_sum 'C2.955 N0.315 O2.149 Ti0.25'
_chemical_formula_weight 86.26
_chemical_name_systematic MIL-125-NHCyp
_space_group_IT_number 139
_space_group_name_Hall '-I 4 2'
_space_group_name_H-M_alt 'I 4/m m m'
_symmetry_cell_setting tetragonal
_symmetry_space_group_name_H-M 'I 4/m m m'
_audit_creation_date 2017-01-08T15:25
_audit_creation_method 'created in GSAS-II'
_audit_update_record
;
2017-01-13 deposited with the CCDC.
2017-04-07 downloaded from the CCDC.
;
_cell_angle_alpha 90
_cell_angle_beta 90
_cell_angle_gamma 90
_cell_formula_units_Z 32
_cell_length_a 18.682(29)
_cell_length_b 18.682(29)
_cell_length_c 18.204(28)
_cell_volume 6354(17)
_computing_structure_refinement 'GSAS-II (Toby & Von Dreele, J. Appl. Cryst. 46, 544-549, 2013)'
_diffrn_ambient_pressure 100
_diffrn_ambient_temperature 300
_diffrn_radiation_polarisn_ratio 0.3(17)
_diffrn_radiation_probe x-ray
_diffrn_radiation_type K\a~1,2~
_pd_block_id 2017-01-08T15:25|B1|Uribe-Romo|MiniFlex600
_pd_calc_method 'Rietveld Refinement'
_pd_instr_location ' ?'
_pd_meas_2theta_range_inc 0.02000
_pd_meas_2theta_range_max 39.98000
_pd_meas_2theta_range_min 3.00000
_pd_phase_name MIL-125-NHCy_I4ommm_1
_pd_proc_2theta_range_inc 0.02000
_pd_proc_2theta_range_max 38.21753
_pd_proc_2theta_range_min 1.23753
_pd_proc_info_datetime 2017-01-08T15:25
_pd_proc_info_excluded_regions ' ?'
_pd_proc_ls_background_function
; Background function: "chebyschev" function with 6 terms:
    9.6(4)e2, -7.6(10)e2, 1.25(17)e3, -1.4(4)e3, 7.1(17)e2, 45(4), 
;
_pd_proc_ls_pref_orient_corr
; Simple spherical harmonic correction Order = 2
    Coefficients:  0:0:C(2,0) = -0.59(22); 
;
_pd_proc_ls_profile_function
; Finger-Cox-Jephcoat function parameters U, V, W, X, Y, SH/L:
  peak variance(Gauss) = Utan(Th)^2^+Vtan(Th)+W:
  peak HW(Lorentz) = X/cos(Th)+Ytan(Th); SH/L = S/L+H/L
  U, V, W in (centideg)^2^, X & Y in centideg
    -1.3(10)e3, 3(4)e2, 34(26), 13.3462, 31.4829, 0.0667(5), 
  Crystallite size model "isotropic" for MIL-125-NHCy_I4ommm_1 (microns)
  parameters: Size, G/L mix
    0.735170, 1.000, 
  Mustrain model "isotropic" for MIL-125-NHCy_I4ommm_1 (10^6^)
    parameters: Mustrain, G/L mix
    170.501, 1.000, 

;
_pd_proc_ls_prof_R_factor 0.07869
_pd_proc_ls_prof_wR_expected 0.01749
_pd_proc_ls_prof_wR_factor 0.13306
_pd_proc_number_of_points 1850
_pd_spec_mounting ' ?'
_refine_ls_goodness_of_fit_all 7.727
_refine_ls_matrix_type full
_refine_ls_number_parameters 56
_refine_ls_R_Fsqd_factor 0.30104
_refine_ls_wR_factor_obs 0.13306
_reflns_d_resolution_high 2.364
_reflns_d_resolution_low 13.210
_reflns_limit_h_max 7
_reflns_limit_h_min 7
_reflns_limit_k_max 2
_reflns_limit_k_min 2
_reflns_limit_l_max 3
_reflns_limit_l_min 3
_reflns_number_total 92
_cod_data_source_file c7ta00437k2.cif
_cod_data_source_block B1
_cod_original_cell_volume 6354(29)
_cod_database_code 7236528
_refine_ls_r_f_factor 0.14831
_gsas_proc_ls_prof_r_b_factor 0.07777
_gsas_proc_ls_prof_wr_b_factor 0.13659

loop_
_space_group_symop_id
_space_group_symop_operation_xyz
1 x,y,z
2 -y,x,z
3 -x,-y,z
4 y,-x,z
5 -x,y,z
6 -y,-x,z
7 x,-y,z
8 y,x,z
9 -x,-y,-z
10 y,-x,-z
11 x,y,-z
12 -y,x,-z
13 x,-y,-z
14 y,x,-z
15 -x,y,-z
16 -y,-x,-z
17 1/2+x,1/2+y,1/2+z
18 1/2-y,1/2+x,1/2+z
19 1/2-x,1/2-y,1/2+z
20 1/2+y,1/2-x,1/2+z
21 1/2-x,1/2+y,1/2+z
22 1/2-y,1/2-x,1/2+z
23 1/2+x,1/2-y,1/2+z
24 1/2+y,1/2+x,1/2+z
25 1/2-x,1/2-y,1/2-z
26 1/2+y,1/2-x,1/2-z
27 1/2+x,1/2+y,1/2-z
28 1/2-y,1/2+x,1/2-z
29 1/2+x,1/2-y,1/2-z
30 1/2+y,1/2+x,1/2-z
31 1/2-x,1/2+y,1/2-z
32 1/2-y,1/2-x,1/2-z

loop_
_atom_site_label
_atom_site_type_symbol
_atom_site_fract_x
_atom_site_fract_y
_atom_site_fract_z
_atom_site_occupancy
_atom_site_adp_type
_atom_site_U_iso_or_equiv
_atom_site_symmetry_multiplicity
O1 O 0.22590 0.14420 0.42680 1.000 Uiso 0.21(14) 32
C2 C 0.19291 0.28122 0.28426 0.130 Uiso -1.90(28) 32
N3 N 0.13742 0.31587 0.31910 0.250 Uiso 0.7(6) 32
C4 C 0.30217 0.93329 0.69222 0.130 Uiso 0.2(5) 32
C5 C 0.58820 0.82561 0.43721 0.130 Uiso -0.21(26) 32
C6 C 0.37916 0.88802 0.85220 0.130 Uiso 3(15) 32
C7 C 0.31342 0.06390 0.86465 0.130 Uiso 2(7) 32
C8 C 0.25565 0.01497 0.64698 0.130 Uiso 1.1(10) 32
C9 C 0.33560 0.18912 0.59104 0.130 Uiso 1.3(27) 32
C10 C 0.75712 0.23074 0.77128 0.130 Uiso 0.03(16) 32
C11 C 0.59342 -0.00855 0.73518 0.130 Uiso 0.2(4) 32
C12 C 0.20446 0.47491 0.60749 0.130 Uiso 2(5) 32
C13 C 0.27116 0.64652 0.39613 0.130 Uiso -1.1(4) 32
C14 C 0.28758 0.56509 0.40627 0.130 Uiso -1.5(4) 32
C17 C 0.16070 0.51362 0.34431 0.130 Uiso 1.0(15) 32
C18 C 0.09583 0.48902 0.36810 0.130 Uiso 3(7) 32
C19 C 0.70362 0.47390 0.79381 0.130 Uiso 1.4(19) 32
C20 C 0.70127 0.45018 0.74503 0.130 Uiso -0.1(4) 32
Ti22 Ti 0.20830 0.07400 0.50000 0.500 Uiso -0.05(12) 16
O23 O 0.31110 0.05800 0.50000 0.500 Uiso 0.23(19) 16
C24 C 0.46333 0.06514 0.50000 0.500 Uiso 0.44(26) 16
N25 N 0.42348 0.12294 0.50000 0.130 Uiso -2.5(4) 16
O26 O 0.18190 0.00000 0.42650 0.500 Uiso 0.23(15) 16
O27 O 0.10740 0.10740 0.50000 0.250 Uiso -0.07(26) 8
C28 C 0.35070 0.00000 0.50000 0.250 Uiso -1.4(4) 8
C29 C 0.42650 0.00000 0.50000 0.250 Uiso -3.8(4) 8
C30 C 0.19400 0.19400 0.40230 0.500 Uiso 0.12(20) 16
C31 C 0.22250 0.22250 0.32090 0.500 Uiso 0.08(17) 16
O32 O 0.0529(26) 0.05291 0.3249(27) 0.83(8) Uiso 0.253 16
O33 O 0.00000 0.00000 -3.196(7) 0.95(11) Uiso 0.253 4
O38 O 0.00000 0.50000 0.25000 0.43(14) Uiso 0.253 4

loop_
_atom_type_symbol
_atom_type_number_in_cell
C 94.56
N 10.08
O 68.767
Ti 8

loop_
_diffrn_radiation_wavelength
_diffrn_radiation_wavelength_wt
_diffrn_radiation_wavelength_id
1.54050 1.0 1
1.54430 0.5000 2

loop_
_geom_angle_atom_site_label_1
_geom_angle_atom_site_label_2
_geom_angle_atom_site_label_3
_geom_angle
_geom_angle_site_symmetry_1
_geom_angle_site_symmetry_2
_geom_angle_site_symmetry_3
_geom_angle_publ_flag
Ti22 O1 C30 135.689 1_555 1_555 1_555 yes
C2 C2 N3 120.002 32_555 1_555 1_555 yes
C2 C2 C10 51.735 32_555 1_555 10_566 yes
N3 C2 C10 159.315 1_555 1_555 10_566 yes
C2 C2 C10 69.152 32_555 1_555 18_544 yes
N3 C2 C10 157.043 1_555 1_555 18_544 yes
C10 C2 C10 43.405 10_566 1_555 18_544 yes
C2 C2 C10 64.303 32_555 1_555 23_454 yes
N3 C2 C10 153.988 1_555 1_555 23_454 yes
C10 C2 C10 45.321 10_566 1_555 23_454 yes
C10 C2 C10 7.143 18_544 1_555 23_454 yes
C2 C2 C31 123.419 32_555 1_555 1_555 yes
N3 C2 C31 116.545 1_555 1_555 1_555 yes
C10 C2 C31 75.416 10_566 1_555 1_555 yes
C10 C2 C31 57.903 18_544 1_555 1_555 yes
C10 C2 C31 64.404 23_454 1_555 1_555 yes
C2 N3 C4 124.924 1_555 1_555 12_656 yes
C2 N3 C6 139.341 1_555 1_555 21_544 yes
C4 N3 C6 91.674 12_656 1_555 21_544 yes
N3 C4 C8 129.401 10_566 1_555 7_565 yes
C7 C5 C9 87.48 24_554 1_555 9_666 yes
C7 C5 C12 37.048 24_554 1_555 16_666 yes
C9 C5 C12 117.835 9_666 1_555 16_666 yes
C7 C5 N25 139.727 24_554 1_555 3_665 yes
C9 C5 N25 120.057 9_666 1_555 3_665 yes
C12 C5 N25 121.481 16_666 1_555 3_665 yes
N3 C6 C7 114.621 21_555 1_555 7_565 yes
C5 C7 C6 79.732 24_445 1_555 7_565 yes
C5 C7 C12 78.593 24_445 1_555 25_556 yes
C6 C7 C12 143.958 7_565 1_555 25_556 yes
C5 C7 C17 120.557 24_445 1_555 21_545 yes
C6 C7 C17 95.532 7_565 1_555 21_545 yes
C12 C7 C17 71.739 25_556 1_555 21_545 yes
C4 C8 C8 128.914 7_565 1_555 7_555 yes
C4 C8 C19 83.794 7_565 1_555 29_456 yes
C8 C8 C19 98.153 7_555 1_555 29_456 yes
C2 C10 C2 136.595 12_656 1_555 20_555 yes
C2 C10 C2 63.962 12_656 1_555 23_555 yes
C2 C10 C2 115.247 20_555 1_555 23_555 yes
C2 C10 C10 72.592 12_656 1_555 25_656 yes
C2 C10 C10 64.004 20_555 1_555 25_656 yes
C2 C10 C10 91.037 23_555 1_555 25_656 yes
C2 C10 C10 57.987 12_656 1_555 30_546 yes
C2 C10 C10 79.109 20_555 1_555 30_546 yes
C2 C10 C10 76.691 23_555 1_555 30_546 yes
C10 C10 C10 17.105 25_656 1_555 30_546 yes
C2 C10 C31 121.965 12_656 1_555 20_555 yes
C2 C10 C31 56.912 20_555 1_555 20_555 yes
C2 C10 C31 63.119 23_555 1_555 20_555 yes
C10 C10 C31 86.238 25_656 1_555 20_555 yes
C10 C10 C31 88.067 30_546 1_555 20_555 yes
C5 C12 C7 64.358 16_666 1_555 25_556 yes
C5 C12 C12 140.014 16_666 1_555 7_565 yes
C7 C12 C12 140.051 25_556 1_555 7_565 yes
C5 C12 C17 120.923 16_666 1_555 11_556 yes
C7 C12 C17 81.588 25_556 1_555 11_556 yes
C12 C12 C17 58.91 7_565 1_555 11_556 yes
C5 C12 C17 105.704 16_666 1_555 13_566 yes
C7 C12 C17 60.765 25_556 1_555 13_566 yes
C12 C12 C17 79.87 7_565 1_555 13_566 yes
C17 C12 C17 20.96 11_556 1_555 13_566 yes
C7 C17 C12 88.506 21_554 1_555 11_556 yes
C7 C17 C12 47.496 21_554 1_555 13_566 yes
C12 C17 C12 41.221 11_556 1_555 13_566 yes
C7 C17 C17 147.044 21_554 1_555 7_565 yes
C12 C17 C17 58.91 11_556 1_555 7_565 yes
C12 C17 C17 100.13 13_566 1_555 7_565 yes
C7 C17 C18 124.082 21_554 1_555 1_555 yes
C12 C17 C18 98.364 11_556 1_555 1_555 yes
C12 C17 C18 115.214 13_566 1_555 1_555 yes
C17 C17 C18 70.348 7_565 1_555 1_555 yes
C7 C17 C18 109.106 21_554 1_555 7_565 yes
C12 C17 C18 108.593 11_556 1_555 7_565 yes
C12 C17 C18 113.328 13_566 1_555 7_565 yes
C17 C17 C18 87.805 7_565 1_555 7_565 yes
C18 C17 C18 17.457 1_555 1_555 7_565 yes
C17 C18 C17 21.846 1_555 1_555 7_565 yes
C8 C19 C19 81.847 29_556 1_555 7_565 yes
C8 C19 C20 138.563 29_556 1_555 1_555 yes
C19 C19 C20 116.492 7_565 1_555 1_555 yes
O1 Ti22 O1 89.168 1_555 1_555 11_556 yes
O1 Ti22 O23 86.279 1_555 1_555 1_555 yes
O1 Ti22 O23 86.279 11_556 1_555 1_555 yes
O1 Ti22 O26 92.922 1_555 1_555 1_555 yes
O1 Ti22 O26 175.39 11_556 1_555 1_555 yes
O23 Ti22 O26 97.951 1_555 1_555 1_555 yes
O1 Ti22 O26 175.39 1_555 1_555 11_556 yes
O1 Ti22 O26 92.922 11_556 1_555 11_556 yes
O23 Ti22 O26 97.951 1_555 1_555 11_556 yes
O26 Ti22 O26 84.703 1_555 1_555 11_556 yes
O1 Ti22 O27 86.981 1_555 1_555 1_555 yes
O1 Ti22 O27 86.981 11_556 1_555 1_555 yes
O23 Ti22 O27 170.531 1_555 1_555 1_555 yes
O26 Ti22 O27 89.026 1_555 1_555 1_555 yes
O26 Ti22 O27 89.026 11_556 1_555 1_555 yes
Ti22 O23 C28 133.17 1_555 1_555 1_555 yes
C24 C24 N25 124.584 5_655 1_555 1_555 yes
C24 C24 C29 119.484 5_655 1_555 1_555 yes
N25 C24 C29 115.932 1_555 1_555 1_555 yes
C5 N25 C5 98.458 3_665 1_555 9_666 yes
C5 N25 C24 127.327 3_665 1_555 1_555 yes
C5 N25 C24 127.327 9_666 1_555 1_555 yes
Ti22 O26 Ti22 88.223 1_555 1_555 7_555 yes
Ti22 O27 Ti22 126.631 1_555 1_555 8_555 yes
O23 C28 O23 111.353 1_555 1_555 7_555 yes
O23 C28 C29 124.324 1_555 1_555 1_555 yes
O23 C28 C29 124.324 7_555 1_555 1_555 yes
C24 C29 C24 121.033 1_555 1_555 7_555 yes
C24 C29 C28 119.484 1_555 1_555 1_555 yes
C24 C29 C28 119.484 7_555 1_555 1_555 yes
O1 C30 O1 129.866 1_555 1_555 8_555 yes
C2 C31 C2 113.143 1_555 1_555 8_555 yes
C2 C31 C10 65.185 1_555 1_555 18_544 yes
C2 C31 C10 52.477 8_555 1_555 18_544 yes
C2 C31 C10 52.477 1_555 1_555 23_454 yes
C2 C31 C10 65.185 8_555 1_555 23_454 yes
C10 C31 C10 13.031 18_544 1_555 23_454 yes

loop_
_geom_bond_atom_site_label_1
_geom_bond_atom_site_label_2
_geom_bond_distance
_geom_bond_site_symmetry_1
_geom_bond_site_symmetry_2
_geom_bond_publ_flag
O1 Ti22 1.89837 1_555 1_555 yes
O1 C30 1.19149 1_555 1_555 yes
C2 C2 1.42235 1_555 32_555 yes
C2 N3 1.37694 1_555 1_555 yes
C2 C10 1.42646 1_555 10_566 yes
C2 C10 1.66829 1_555 15_656 yes
C2 C10 1.51434 1_555 18_544 yes
C2 C10 1.24292 1_555 23_454 yes
C2 C31 1.39782 1_555 1_555 yes
N3 C2 1.37694 1_555 1_555 yes
N3 C4 1.36126 1_555 12_656 yes
N3 C6 1.5086 1_555 21_544 yes
C4 N3 1.36126 1_555 10_566 yes
C4 C8 1.5388 1_555 7_565 yes
C5 C6 1.89556 1_555 18_654 yes
C5 C7 1.41519 1_555 24_554 yes
C5 C9 1.53842 1_555 9_666 yes
C5 C12 1.53878 1_555 16_666 yes
C5 N25 1.50933 1_555 3_665 yes
C6 N3 1.5086 1_555 21_555 yes
C6 C5 1.89556 1_555 20_465 yes
C6 C7 1.53836 1_555 7_565 yes
C7 C5 1.41519 1_555 24_445 yes
C7 C6 1.53836 1_555 7_565 yes
C7 C12 0.94578 1_555 25_556 yes
C7 C12 1.76995 1_555 31_546 yes
C7 C17 1.57106 1_555 19_555 yes
C7 C17 1.11947 1_555 21_545 yes
C8 C4 1.5388 1_555 7_565 yes
C8 C8 0.55934 1_555 7_555 yes
C8 C19 1.64176 1_555 27_446 yes
C8 C19 1.46625 1_555 29_456 yes
C9 C5 1.53842 1_555 9_666 yes
C9 C13 1.58594 1_555 12_656 yes
C10 C2 1.42646 1_555 12_656 yes
C10 C2 1.66829 1_555 15_656 yes
C10 C2 1.51434 1_555 20_555 yes
C10 C2 1.24292 1_555 23_555 yes
C10 C10 1.09053 1_555 25_656 yes
C10 C10 1.04229 1_555 30_546 yes
C10 C31 1.72759 1_555 12_656 yes
C10 C31 1.41337 1_555 20_555 yes
C11 O38 1.77329 1_555 10_556 yes
C12 C5 1.53878 1_555 16_666 yes
C12 C7 0.94578 1_555 25_556 yes
C12 C7 1.76995 1_555 31_556 yes
C12 C12 0.93746 1_555 7_565 yes
C12 C14 1.74141 1_555 13_566 yes
C12 C17 1.40045 1_555 11_556 yes
C12 C17 1.21827 1_555 13_566 yes
C13 C9 1.58594 1_555 10_566 yes
C13 C14 1.56283 1_555 1_555 yes
C14 C12 1.74141 1_555 13_566 yes
C14 C13 1.56283 1_555 1_555 yes
C17 C7 1.57106 1_555 19_554 yes
C17 C7 1.11947 1_555 21_554 yes
C17 C12 1.40045 1_555 11_556 yes
C17 C12 1.21827 1_555 13_566 yes
C17 C17 0.5089 1_555 7_565 yes
C17 C18 1.36655 1_555 1_555 yes
C17 C18 1.2879 1_555 7_565 yes
C18 C17 1.36655 1_555 1_555 yes
C18 C17 1.2879 1_555 7_565 yes
C19 C8 1.64176 1_555 27_556 yes
C19 C8 1.46625 1_555 29_556 yes
C19 C19 0.9752 1_555 7_565 yes
C19 C20 0.99341 1_555 1_555 yes
C19 C20 1.67397 1_555 7_565 yes
C20 C19 0.99341 1_555 1_555 yes
C20 C19 1.67397 1_555 7_565 yes
C20 C20 1.86147 1_555 7_565 yes
Ti22 O1 1.89837 1_555 1_555 yes
Ti22 O1 1.89837 1_555 11_556 yes
Ti22 Ti22 2.76493 1_555 7_555 yes
Ti22 O23 1.94363 1_555 1_555 yes
Ti22 O26 1.98614 1_555 1_555 yes
Ti22 O26 1.98614 1_555 11_556 yes
Ti22 O27 1.9856 1_555 1_555 yes
O23 Ti22 1.94363 1_555 1_555 yes
O23 C28 1.31202 1_555 1_555 yes
C24 C24 1.37014 1_555 5_655 yes
C24 N25 1.31158 1_555 1_555 yes
C24 C29 1.39799 1_555 1_555 yes
N25 C5 1.50933 1_555 3_665 yes
N25 C5 1.50933 1_555 9_666 yes
N25 C24 1.31158 1_555 1_555 yes
O26 Ti22 1.98614 1_555 1_555 yes
O26 Ti22 1.98614 1_555 7_555 yes
O27 Ti22 1.9856 1_555 1_555 yes
O27 Ti22 1.9856 1_555 8_555 yes
C28 O23 1.31202 1_555 1_555 yes
C28 O23 1.31202 1_555 7_555 yes
C28 C29 1.41609 1_555 1_555 yes
C29 C24 1.39799 1_555 1_555 yes
C29 C24 1.39799 1_555 7_555 yes
C29 C28 1.41609 1_555 1_555 yes
C30 O1 1.19149 1_555 1_555 yes
C30 O1 1.19149 1_555 8_555 yes
C30 C31 1.66217 1_555 1_555 yes
C31 C2 1.39782 1_555 1_555 yes
C31 C2 1.39782 1_555 8_555 yes
C31 C10 1.72759 1_555 10_566 yes
C31 C10 1.72759 1_555 15_656 yes
C31 C10 1.41337 1_555 18_544 yes
C31 C10 1.41337 1_555 23_454 yes
C31 C30 1.66217 1_555 1_555 yes
O38 C11 1.77329 1_555 10_566 yes
O38 C11 1.77329 1_555 12_556 yes
O38 C11 1.77329 1_555 14_556 yes
O38 C11 1.77329 1_555 16_566 yes
O38 C11 1.77329 1_555 17_454 yes
O38 C11 1.77329 1_555 19_554 yes
O38 C11 1.77329 1_555 21_554 yes
O38 C11 1.77329 1_555 23_454 yes
